data_7062375
loop_
_publ_author_name
'Gurbanov, Atash V.'
'Mahmoud, Abdallah G.'
'Aliyeva, Vusala A.'
'Guedes da Silva, M. F\'atima C.'
'Pombeiro, Armando J. L.'

_publ_section_title
;
 Novel cyano-activated Cu(ii) complexes of arylhydrazones of active
 methylene nitriles and their catalytic application for azide--alkyne
 cycloaddition in water and glycerol
;
_journal_issue 17
_journal_name_full 'New Journal of Chemistry'
_journal_page_first 7965
_journal_page_last 7974
_journal_paper_doi 10.1039/D3NJ00512G
_journal_volume 47
_journal_year 2023
_chemical_formula_moiety 'C21 H18 Cu N6 O4, H2 O'
_chemical_formula_sum 'C21 H20 Cu N6 O5'
_chemical_formula_weight 499.97
_space_group_crystal_system triclinic
_space_group_IT_number 2
_space_group_name_Hall '-P 1'
_space_group_name_H-M_alt 'P -1'
_atom_sites_solution_hydrogens mixed
_atom_sites_solution_primary direct
_atom_sites_solution_secondary difmap
_audit_creation_method SHELXL-2019/1
_audit_update_record
;
2023-01-05 deposited with the CCDC.	2023-03-14 downloaded from the CCDC.
;
_cell_angle_alpha 71.796(6)
_cell_angle_beta 79.500(6)
_cell_angle_gamma 82.626(6)
_cell_formula_units_Z 2
_cell_length_a 8.6551(13)
_cell_length_b 10.2932(18)
_cell_length_c 12.572(2)
_cell_measurement_reflns_used 4171
_cell_measurement_temperature 150(2)
_cell_measurement_theta_max 26.37
_cell_measurement_theta_min 2.28
_cell_volume 1043.1(3)
_computing_cell_refinement 'Bruker SAINT'
_computing_data_collection 'Bruker APEX3'
_computing_data_reduction 'Bruker SAINT'
_computing_molecular_graphics 'Bruker SHELXTL'
_computing_publication_material 'Bruker SHELXTL'
_computing_structure_refinement 'SHELXL-2019/1 (Sheldrick, 2019)'
_computing_structure_solution 'SHELXT 2019/1 (Sheldrick, 2019)'
_diffrn_ambient_temperature 150(2)
_diffrn_measured_fraction_theta_full 0.998
_diffrn_measured_fraction_theta_max 0.992
_diffrn_measurement_device_type 'Bruker D8 Quest PHOTON 100 detector'
_diffrn_measurement_method '\f and \w scans'
_diffrn_radiation_type MoK\a
_diffrn_radiation_wavelength 0.71073
_diffrn_reflns_av_R_equivalents 0.0837
_diffrn_reflns_av_unetI/netI 0.0524
_diffrn_reflns_Laue_measured_fraction_full 0.998
_diffrn_reflns_Laue_measured_fraction_max 0.992
_diffrn_reflns_limit_h_max 10
_diffrn_reflns_limit_h_min -10
_diffrn_reflns_limit_k_max 12
_diffrn_reflns_limit_k_min -12
_diffrn_reflns_limit_l_max 15
_diffrn_reflns_limit_l_min -15
_diffrn_reflns_number 23523
_diffrn_reflns_point_group_measured_fraction_full 0.998
_diffrn_reflns_point_group_measured_fraction_max 0.992
_diffrn_reflns_theta_full 25.242
_diffrn_reflns_theta_max 26.495
_diffrn_reflns_theta_min 2.281
_exptl_absorpt_coefficient_mu 1.096
_exptl_absorpt_correction_T_max 0.858
_exptl_absorpt_correction_T_min 0.754
_exptl_absorpt_correction_type multi-scan
_exptl_absorpt_process_details 'SADABS (Bruker, 2008)'
_exptl_crystal_colour green
_exptl_crystal_density_diffrn 1.592
_exptl_crystal_description plate
_exptl_crystal_F_000 514
_exptl_crystal_size_max 0.250
_exptl_crystal_size_mid 0.200
_exptl_crystal_size_min 0.130
_refine_diff_density_max 0.384
_refine_diff_density_min -0.460
_refine_diff_density_rms 0.077
_refine_ls_extinction_method none
_refine_ls_goodness_of_fit_ref 1.020
_refine_ls_hydrogen_treatment constr
_refine_ls_matrix_type full
_refine_ls_number_parameters 299
_refine_ls_number_reflns 4283
_refine_ls_number_restraints 0
_refine_ls_restrained_S_all 1.020
_refine_ls_R_factor_all 0.0555
_refine_ls_R_factor_gt 0.0395
_refine_ls_shift/su_max 0.000
_refine_ls_shift/su_mean 0.000
_refine_ls_structure_factor_coef Fsqd
_refine_ls_weighting_details 'w=1/[\s^2^(Fo^2^)+(0.0304P)^2^+1.0545P] where P=(Fo^2^+2Fc^2^)/3'
_refine_ls_weighting_scheme calc
_refine_ls_wR_factor_gt 0.0810
_refine_ls_wR_factor_ref 0.0871
_reflns_Friedel_coverage 0.000
_reflns_number_gt 3498
_reflns_number_total 4283
_reflns_threshold_expression 'I > 2\s(I)'
_cod_data_source_file d3nj00512g2.cif
_cod_data_source_block M2_A
_cod_depositor_comments 'Adding full bibliography for 7062374--7062378.cif.'
_cod_database_code 7062375
_shelx_shelxl_version_number 2019/1
_shelx_space_group_comment
;
The symmetry employed for this shelxl refinement is uniquely defined
by the following loop, which should always be used as a source of
symmetry information in preference to the above space-group names.
They are only intended as comments.
;
_shelx_estimated_absorpt_t_min 0.771
_shelx_estimated_absorpt_t_max 0.871

loop_
_space_group_symop_operation_xyz
'x, y, z'
'-x, -y, -z'

loop_
_atom_site_label
_atom_site_type_symbol
_atom_site_fract_x
_atom_site_fract_y
_atom_site_fract_z
_atom_site_U_iso_or_equiv
_atom_site_adp_type
_atom_site_occupancy
_atom_site_site_symmetry_order
_atom_site_calc_flag
_atom_site_refinement_flags_posn
_atom_site_refinement_flags_adp
_atom_site_refinement_flags_occupancy
_atom_site_disorder_assembly
_atom_site_disorder_group
Cu1 Cu 0.64216(4) 0.33058(3) 0.44082(3) 0.01522(10) Uani 1 1 d . . . . .
O1 O 0.7300(2) 0.46617(19) 0.48454(15) 0.0197(4) Uani 1 1 d . . . . .
O2 O 0.8270(2) 0.6677(2) 0.44555(16) 0.0219(4) Uani 1 1 d . . . . .
O3 O 0.3267(2) 0.2406(2) 0.26291(16) 0.0200(4) Uani 1 1 d . . . . .
O4 O 0.8213(2) 0.1364(2) 0.47077(17) 0.0265(5) Uani 1 1 d . . . . .
H4A H 0.847022 0.077819 0.434438 0.040 Uiso 1 1 d R U . . .
H4B H 0.879571 0.111749 0.522328 0.040 Uiso 1 1 d R U . . .
O5 O 0.9552(2) 0.9193(2) 0.37648(16) 0.0250(5) Uani 1 1 d . . . . .
H5A H 0.990984 0.944684 0.306143 0.038 Uiso 1 1 d R U . . .
H5B H 0.903424 0.852644 0.380623 0.038 Uiso 1 1 d R U . . .
N1 N 0.4595(3) 0.2835(2) 0.39352(19) 0.0201(5) Uani 1 1 d . . . . .
H1N H 0.370439 0.275574 0.440027 0.024 Uiso 1 1 d R U . . .
N2 N 0.7016(3) 0.3815(2) 0.19355(18) 0.0157(5) Uani 1 1 d . . . . .
N3 N 0.7437(3) 0.3981(2) 0.28230(18) 0.0154(5) Uani 1 1 d . . . . .
N4 N 0.5128(3) 0.3210(3) 0.0047(2) 0.0297(6) Uani 1 1 d . . . . .
N5 N 0.5455(3) 0.2477(2) 0.60695(18) 0.0162(5) Uani 1 1 d . . . . .
N6 N 0.0807(3) 0.0187(3) 1.1464(2) 0.0270(6) Uani 1 1 d . . . . .
C1 C 0.4478(3) 0.2806(3) 0.2941(2) 0.0164(5) Uani 1 1 d . . . . .
C2 C 0.5699(3) 0.3257(3) 0.1976(2) 0.0164(5) Uani 1 1 d . . . . .
C3 C 0.8909(3) 0.4597(3) 0.2552(2) 0.0144(5) Uani 1 1 d . . . . .
C4 C 0.9967(3) 0.4498(3) 0.1583(2) 0.0166(5) Uani 1 1 d . . . . .
H4 H 0.969296 0.403392 0.110703 0.020 Uiso 1 1 calc R U . . .
C5 C 1.1397(3) 0.5066(3) 0.1317(2) 0.0206(6) Uani 1 1 d . . . . .
H5 H 1.210114 0.498473 0.066290 0.025 Uiso 1 1 calc R U . . .
C6 C 1.1816(3) 0.5754(3) 0.1998(2) 0.0201(6) Uani 1 1 d . . . . .
H6 H 1.281581 0.612127 0.182552 0.024 Uiso 1 1 calc R U . . .
C7 C 1.0758(3) 0.5902(3) 0.2934(2) 0.0187(6) Uani 1 1 d . . . . .
H7 H 1.102743 0.640154 0.338552 0.022 Uiso 1 1 calc R U . . .
C8 C 0.9301(3) 0.5328(3) 0.3225(2) 0.0141(5) Uani 1 1 d . . . . .
C9 C 0.8220(3) 0.5586(3) 0.4236(2) 0.0161(5) Uani 1 1 d . . . . .
C10 C 0.5390(3) 0.3239(3) 0.0901(2) 0.0189(6) Uani 1 1 d . . . . .
C11 C 0.1915(3) 0.1990(3) 0.3479(2) 0.0224(6) Uani 1 1 d . . . . .
H11A H 0.113443 0.169133 0.314820 0.034 Uiso 1 1 calc R U . . .
H11B H 0.144883 0.276610 0.375531 0.034 Uiso 1 1 calc R U . . .
H11C H 0.224395 0.123131 0.411121 0.034 Uiso 1 1 calc R U . . .
C12 C 0.5053(3) 0.3261(3) 0.6766(2) 0.0161(5) Uani 1 1 d . . . . .
H12 H 0.540973 0.415716 0.652700 0.019 Uiso 1 1 calc R U . . .
C13 C 0.4142(3) 0.2820(3) 0.7819(2) 0.0168(5) Uani 1 1 d . . . . .
H13 H 0.386373 0.341545 0.828056 0.020 Uiso 1 1 calc R U . . .
C14 C 0.3636(3) 0.1500(3) 0.8198(2) 0.0164(6) Uani 1 1 d . . . . .
C15 C 0.4095(3) 0.0669(3) 0.7489(2) 0.0222(6) Uani 1 1 d . . . . .
H15 H 0.379977 -0.024707 0.772225 0.027 Uiso 1 1 calc R U . . .
C16 C 0.4987(3) 0.1195(3) 0.6440(2) 0.0207(6) Uani 1 1 d . . . . .
H16 H 0.528227 0.062358 0.596053 0.025 Uiso 1 1 calc R U . . .
C17 C 0.2635(3) 0.1026(3) 0.9326(2) 0.0166(5) Uani 1 1 d . . . . .
C18 C 0.3029(3) -0.0202(3) 1.0115(2) 0.0220(6) Uani 1 1 d . . . . .
H18 H 0.391037 -0.078776 0.993337 0.026 Uiso 1 1 calc R U . . .
C19 C 0.2106(4) -0.0556(3) 1.1176(2) 0.0276(7) Uani 1 1 d . . . . .
H19 H 0.241735 -0.137070 1.172615 0.033 Uiso 1 1 calc R U . . .
C20 C 0.0411(4) 0.1333(3) 1.0681(3) 0.0276(7) Uani 1 1 d . . . . .
H20 H -0.052996 0.185773 1.085991 0.033 Uiso 1 1 calc R U . . .
C21 C 0.1293(3) 0.1804(3) 0.9620(2) 0.0243(6) Uani 1 1 d . . . . .
H21 H 0.098233 0.264849 0.910132 0.029 Uiso 1 1 calc R U . . .

loop_
_atom_site_aniso_label
_atom_site_aniso_U_11
_atom_site_aniso_U_22
_atom_site_aniso_U_33
_atom_site_aniso_U_23
_atom_site_aniso_U_13
_atom_site_aniso_U_12
Cu1 0.01737(17) 0.01896(18) 0.00916(16) -0.00361(12) 0.00014(12) -0.00529(12)
O1 0.0230(10) 0.0234(10) 0.0135(9) -0.0062(8) 0.0023(8) -0.0104(8)
O2 0.0250(11) 0.0242(11) 0.0194(10) -0.0123(8) 0.0051(8) -0.0095(8)
O3 0.0180(10) 0.0267(11) 0.0174(10) -0.0079(8) -0.0009(8) -0.0083(8)
O4 0.0299(11) 0.0252(11) 0.0226(11) -0.0082(9) -0.0040(9) 0.0075(9)
O5 0.0327(12) 0.0270(11) 0.0163(10) -0.0080(8) 0.0029(8) -0.0111(9)
N1 0.0173(12) 0.0267(13) 0.0159(12) -0.0066(10) 0.0026(9) -0.0072(10)
N2 0.0207(12) 0.0156(11) 0.0126(11) -0.0060(9) -0.0032(9) -0.0023(9)
N3 0.0158(11) 0.0163(11) 0.0145(11) -0.0055(9) -0.0015(9) -0.0015(9)
N4 0.0296(14) 0.0417(16) 0.0217(14) -0.0136(12) -0.0031(11) -0.0077(12)
N5 0.0175(11) 0.0187(11) 0.0121(11) -0.0048(9) -0.0008(9) -0.0018(9)
N6 0.0353(15) 0.0252(13) 0.0179(13) -0.0042(10) 0.0049(11) -0.0111(11)
C1 0.0161(13) 0.0150(13) 0.0182(14) -0.0053(11) -0.0034(10) 0.0007(10)
C2 0.0188(13) 0.0165(13) 0.0150(13) -0.0075(11) -0.0005(10) -0.0006(11)
C3 0.0141(13) 0.0135(12) 0.0131(13) -0.0013(10) -0.0010(10) -0.0006(10)
C4 0.0184(13) 0.0181(13) 0.0146(13) -0.0075(11) -0.0021(10) 0.0003(11)
C5 0.0188(14) 0.0242(15) 0.0160(14) -0.0050(11) 0.0001(11) 0.0017(11)
C6 0.0135(13) 0.0254(15) 0.0210(15) -0.0058(12) -0.0008(11) -0.0048(11)
C7 0.0176(13) 0.0215(14) 0.0170(14) -0.0042(11) -0.0039(11) -0.0031(11)
C8 0.0134(12) 0.0162(13) 0.0116(12) -0.0032(10) -0.0019(10) -0.0003(10)
C9 0.0160(13) 0.0197(14) 0.0132(13) -0.0044(11) -0.0042(10) -0.0019(11)
C10 0.0170(13) 0.0228(14) 0.0183(15) -0.0079(11) -0.0002(11) -0.0054(11)
C11 0.0205(14) 0.0282(16) 0.0189(14) -0.0071(12) 0.0009(11) -0.0081(12)
C12 0.0181(13) 0.0179(13) 0.0118(13) -0.0021(10) -0.0037(10) -0.0037(11)
C13 0.0185(13) 0.0196(14) 0.0129(13) -0.0059(11) -0.0026(10) -0.0012(11)
C14 0.0167(13) 0.0200(14) 0.0100(13) -0.0001(10) -0.0043(10) -0.0003(11)
C15 0.0276(15) 0.0157(14) 0.0209(15) -0.0039(11) 0.0013(12) -0.0035(12)
C16 0.0277(15) 0.0184(14) 0.0158(14) -0.0075(11) 0.0015(11) -0.0018(12)
C17 0.0206(14) 0.0175(13) 0.0114(13) -0.0034(10) -0.0009(10) -0.0049(11)
C18 0.0235(15) 0.0189(14) 0.0204(15) -0.0025(11) -0.0020(11) -0.0009(12)
C19 0.0355(17) 0.0242(16) 0.0168(15) 0.0041(12) -0.0019(12) -0.0078(13)
C20 0.0289(16) 0.0256(16) 0.0266(16) -0.0115(13) 0.0072(13) -0.0021(13)
C21 0.0296(16) 0.0194(14) 0.0185(15) -0.0008(12) 0.0000(12) 0.0000(12)

loop_
_atom_type_symbol
_atom_type_description
_atom_type_scat_dispersion_real
_atom_type_scat_dispersion_imag
_atom_type_scat_source
C C 0.0033 0.0016 'International Tables Vol C Tables 4.2.6.8 and 6.1.1.4'
H H 0.0000 0.0000 'International Tables Vol C Tables 4.2.6.8 and 6.1.1.4'
N N 0.0061 0.0033 'International Tables Vol C Tables 4.2.6.8 and 6.1.1.4'
O O 0.0106 0.0060 'International Tables Vol C Tables 4.2.6.8 and 6.1.1.4'
Cu Cu 0.3201 1.2651 'International Tables Vol C Tables 4.2.6.8 and 6.1.1.4'

loop_
_geom_angle_atom_site_label_1
_geom_angle_atom_site_label_2
_geom_angle_atom_site_label_3
_geom_angle
_geom_angle_site_symmetry_1
_geom_angle_site_symmetry_3
_geom_angle_publ_flag
O1 Cu1 N1 145.84(9) . . ?
O1 Cu1 N3 92.56(8) . . ?
N1 Cu1 N3 91.27(9) . . ?
O1 Cu1 N5 89.17(8) . . ?
N1 Cu1 N5 89.27(9) . . ?
N3 Cu1 N5 176.08(9) . . ?
O1 Cu1 O4 106.59(8) . . ?
N1 Cu1 O4 107.30(9) . . ?
N3 Cu1 O4 90.51(8) . . ?
N5 Cu1 O4 85.62(8) . . ?
C9 O1 Cu1 128.77(17) . . ?
C1 O3 C11 117.8(2) . . ?
Cu1 O4 H4A 130.8 . . ?
Cu1 O4 H4B 124.8 . . ?
H4A O4 H4B 104.3 . . ?
H5A O5 H5B 101.0 . . ?
C1 N1 Cu1 126.73(19) . . ?
C1 N1 H1N 114.0 . . ?
Cu1 N1 H1N 118.6 . . ?
N3 N2 C2 122.8(2) . . ?
N2 N3 C3 111.7(2) . . ?
N2 N3 Cu1 127.27(17) . . ?
C3 N3 Cu1 120.61(17) . . ?
C12 N5 C16 117.7(2) . . ?
C12 N5 Cu1 120.79(17) . . ?
C16 N5 Cu1 120.79(18) . . ?
C20 N6 C19 116.9(2) . . ?
N1 C1 O3 126.9(2) . . ?
N1 C1 C2 122.4(2) . . ?
O3 C1 C2 110.7(2) . . ?
N2 C2 C10 114.6(2) . . ?
N2 C2 C1 128.2(2) . . ?
C10 C2 C1 116.9(2) . . ?
C8 C3 C4 119.1(2) . . ?
C8 C3 N3 121.0(2) . . ?
C4 C3 N3 119.9(2) . . ?
C5 C4 C3 120.8(3) . . ?
C5 C4 H4 119.6 . . ?
C3 C4 H4 119.6 . . ?
C4 C5 C6 120.5(3) . . ?
C4 C5 H5 119.7 . . ?
C6 C5 H5 119.7 . . ?
C5 C6 C7 119.3(3) . . ?
C5 C6 H6 120.4 . . ?
C7 C6 H6 120.4 . . ?
C6 C7 C8 121.3(3) . . ?
C6 C7 H7 119.4 . . ?
C8 C7 H7 119.4 . . ?
C7 C8 C3 119.0(2) . . ?
C7 C8 C9 116.9(2) . . ?
C3 C8 C9 124.0(2) . . ?
O2 C9 O1 122.6(2) . . ?
O2 C9 C8 118.9(2) . . ?
O1 C9 C8 118.5(2) . . ?
N4 C10 C2 179.0(3) . . ?
O3 C11 H11A 109.5 . . ?
O3 C11 H11B 109.5 . . ?
H11A C11 H11B 109.5 . . ?
O3 C11 H11C 109.5 . . ?
H11A C11 H11C 109.5 . . ?
H11B C11 H11C 109.5 . . ?
N5 C12 C13 122.8(2) . . ?
N5 C12 H12 118.6 . . ?
C13 C12 H12 118.6 . . ?
C12 C13 C14 119.6(3) . . ?
C12 C13 H13 120.2 . . ?
C14 C13 H13 120.2 . . ?
C13 C14 C15 117.6(2) . . ?
C13 C14 C17 119.9(2) . . ?
C15 C14 C17 122.6(2) . . ?
C16 C15 C14 119.2(2) . . ?
C16 C15 H15 120.4 . . ?
C14 C15 H15 120.4 . . ?
N5 C16 C15 123.1(3) . . ?
N5 C16 H16 118.5 . . ?
C15 C16 H16 118.5 . . ?
C21 C17 C18 118.0(2) . . ?
C21 C17 C14 120.9(2) . . ?
C18 C17 C14 121.0(2) . . ?
C17 C18 C19 118.6(3) . . ?
C17 C18 H18 120.7 . . ?
C19 C18 H18 120.7 . . ?
N6 C19 C18 123.6(3) . . ?
N6 C19 H19 118.2 . . ?
C18 C19 H19 118.2 . . ?
N6 C20 C21 123.8(3) . . ?
N6 C20 H20 118.1 . . ?
C21 C20 H20 118.1 . . ?
C20 C21 C17 119.0(3) . . ?
C20 C21 H21 120.5 . . ?
C17 C21 H21 120.5 . . ?

loop_
_geom_bond_atom_site_label_1
_geom_bond_atom_site_label_2
_geom_bond_distance
_geom_bond_site_symmetry_2
_geom_bond_publ_flag
Cu1 O1 1.9320(19) . ?
Cu1 N1 1.951(2) . ?
Cu1 N3 1.970(2) . ?
Cu1 N5 2.055(2) . ?
Cu1 O4 2.343(2) . ?
O1 C9 1.282(3) . ?
O2 C9 1.245(3) . ?
O3 C1 1.335(3) . ?
O3 C11 1.443(3) . ?
O4 H4A 0.8499 . ?
O4 H4B 0.8500 . ?
O5 H5A 0.8501 . ?
O5 H5B 0.8499 . ?
N1 C1 1.282(4) . ?
N1 H1N 0.8744 . ?
N2 N3 1.300(3) . ?
N2 C2 1.327(3) . ?
N3 C3 1.434(3) . ?
N4 C10 1.146(4) . ?
N5 C12 1.341(3) . ?
N5 C16 1.344(3) . ?
N6 C20 1.331(4) . ?
N6 C19 1.336(4) . ?
C1 C2 1.453(4) . ?
C2 C10 1.430(4) . ?
C3 C8 1.402(4) . ?
C3 C4 1.408(4) . ?
C4 C5 1.377(4) . ?
C4 H4 0.9500 . ?
C5 C6 1.387(4) . ?
C5 H5 0.9500 . ?
C6 C7 1.390(4) . ?
C6 H6 0.9500 . ?
C7 C8 1.400(4) . ?
C7 H7 0.9500 . ?
C8 C9 1.508(4) . ?
C11 H11A 0.9800 . ?
C11 H11B 0.9800 . ?
C11 H11C 0.9800 . ?
C12 C13 1.385(4) . ?
C12 H12 0.9500 . ?
C13 C14 1.392(4) . ?
C13 H13 0.9500 . ?
C14 C15 1.395(4) . ?
C14 C17 1.492(3) . ?
C15 C16 1.385(4) . ?
C15 H15 0.9500 . ?
C16 H16 0.9500 . ?
C17 C21 1.384(4) . ?
C17 C18 1.388(4) . ?
C18 C19 1.390(4) . ?
C18 H18 0.9500 . ?
C19 H19 0.9500 . ?
C20 C21 1.384(4) . ?
C20 H20 0.9500 . ?
C21 H21 0.9500 . ?

loop_
_geom_hbond_atom_site_label_D
_geom_hbond_atom_site_label_H
_geom_hbond_atom_site_label_A
_geom_hbond_distance_DH
_geom_hbond_distance_HA
_geom_hbond_distance_DA
_geom_hbond_angle_DHA
_geom_hbond_site_symmetry_A
_geom_hbond_publ_flag
O4 H4A O5 0.85 2.04 2.869(3) 164.0 1_545 yes
O4 H4B O5 0.85 2.01 2.853(3) 168.9 2_766 yes
O5 H5A N6 0.85 1.96 2.808(3) 174.4 1_664 yes
O5 H5B O2 0.85 1.97 2.770(3) 156.3 . yes
N1 H1N O2 0.87 2.17 2.997(3) 157.9 2_666 yes

loop_
_geom_torsion_atom_site_label_1
_geom_torsion_atom_site_label_2
_geom_torsion_atom_site_label_3
_geom_torsion_atom_site_label_4
_geom_torsion
_geom_torsion_site_symmetry_1
_geom_torsion_site_symmetry_2
_geom_torsion_site_symmetry_3
_geom_torsion_site_symmetry_4
_geom_torsion_publ_flag
C2 N2 N3 C3 179.7(2) . . . . ?
C2 N2 N3 Cu1 7.1(4) . . . . ?
Cu1 N1 C1 O3 175.70(19) . . . . ?
Cu1 N1 C1 C2 -5.8(4) . . . . ?
C11 O3 C1 N1 1.7(4) . . . . ?
C11 O3 C1 C2 -177.0(2) . . . . ?
N3 N2 C2 C10 176.3(2) . . . . ?
N3 N2 C2 C1 3.3(4) . . . . ?
N1 C1 C2 N2 -4.0(4) . . . . ?
O3 C1 C2 N2 174.7(3) . . . . ?
N1 C1 C2 C10 -176.9(3) . . . . ?
O3 C1 C2 C10 1.8(3) . . . . ?
N2 N3 C3 C8 155.9(2) . . . . ?
Cu1 N3 C3 C8 -31.0(3) . . . . ?
N2 N3 C3 C4 -22.7(3) . . . . ?
Cu1 N3 C3 C4 150.5(2) . . . . ?
C8 C3 C4 C5 2.4(4) . . . . ?
N3 C3 C4 C5 -179.0(2) . . . . ?
C3 C4 C5 C6 -0.4(4) . . . . ?
C4 C5 C6 C7 -1.9(4) . . . . ?
C5 C6 C7 C8 2.2(4) . . . . ?
C6 C7 C8 C3 -0.3(4) . . . . ?
C6 C7 C8 C9 -178.2(2) . . . . ?
C4 C3 C8 C7 -2.0(4) . . . . ?
N3 C3 C8 C7 179.4(2) . . . . ?
C4 C3 C8 C9 175.7(2) . . . . ?
N3 C3 C8 C9 -2.8(4) . . . . ?
Cu1 O1 C9 O2 153.5(2) . . . . ?
Cu1 O1 C9 C8 -27.5(3) . . . . ?
C7 C8 C9 O2 31.0(4) . . . . ?
C3 C8 C9 O2 -146.8(3) . . . . ?
C7 C8 C9 O1 -148.0(2) . . . . ?
C3 C8 C9 O1 34.2(4) . . . . ?
C16 N5 C12 C13 -2.3(4) . . . . ?
Cu1 N5 C12 C13 167.7(2) . . . . ?
N5 C12 C13 C14 1.4(4) . . . . ?
C12 C13 C14 C15 0.6(4) . . . . ?
C12 C13 C14 C17 -179.2(2) . . . . ?
C13 C14 C15 C16 -1.7(4) . . . . ?
C17 C14 C15 C16 178.1(3) . . . . ?
C12 N5 C16 C15 1.2(4) . . . . ?
Cu1 N5 C16 C15 -168.8(2) . . . . ?
C14 C15 C16 N5 0.8(4) . . . . ?
C13 C14 C17 C21 50.7(4) . . . . ?
C15 C14 C17 C21 -129.1(3) . . . . ?
C13 C14 C17 C18 -128.7(3) . . . . ?
C15 C14 C17 C18 51.5(4) . . . . ?
C21 C17 C18 C19 -3.1(4) . . . . ?
C14 C17 C18 C19 176.3(3) . . . . ?
C20 N6 C19 C18 -0.9(5) . . . . ?
C17 C18 C19 N6 3.6(5) . . . . ?
C19 N6 C20 C21 -2.3(5) . . . . ?
N6 C20 C21 C17 2.6(5) . . . . ?
C18 C17 C21 C20 0.3(4) . . . . ?
C14 C17 C21 C20 -179.1(3) . . . . ?
